data_2241835
loop_
_publ_author_name
'Faizi, Md. Serajul Haque'
'Ali, Akram'
'Potaskalov, Vadim A.'

_publ_section_title
;
 Crystal structure of
 9,9'-{(1<i>E</i>,1'<i>E</i>)-[1,4-phenylenebis(azanylylidene)]bis(methanylylidene)}bis(2,3,6,7-tetrahydro-1<i>H</i>,5<i>H</i>-pyrido[3,2,1-<i>ij</i>]quinolin-8-ol)
;
_journal_coeditor_code SU5322
_journal_issue 10
_journal_name_full 'Acta Crystallographica Section E'
_journal_page_first 1366
_journal_page_last 1369
_journal_paper_doi 10.1107/S205698901601344X
_journal_volume 72
_journal_year 2016
_chemical_formula_iupac 'C32 H34 N4 O2'
_chemical_formula_moiety 'C32 H34 N4 O2'
_chemical_formula_sum 'C32 H34 N4 O2'
_chemical_formula_weight 506.63
_chemical_name_common BHQMBD
_chemical_name_systematic
9,9'-{(1<i>E</i>,1'<i>E</i>)-[1,4-Phenylenebis(azanylylidene)]bis(methanylylidene)}bis(2,3,6,7-tetrahydro-1<i>H</i>,5<i>H</i>-pyrido[3,2,1-<i>ij</i>]quinolin-8-ol)
_space_group_IT_number 14
_symmetry_cell_setting monoclinic
_symmetry_space_group_name_Hall '-P 2ybc'
_symmetry_space_group_name_H-M 'P 1 21/c 1'
_atom_sites_solution_hydrogens geom
_atom_sites_solution_primary direct
_atom_sites_solution_secondary difmap
_audit_creation_method SHELXL-97
_cell_angle_alpha 90.00
_cell_angle_beta 96.203(2)
_cell_angle_gamma 90.00
_cell_formula_units_Z 2
_cell_length_a 5.1776(3)
_cell_length_b 27.9346(17)
_cell_length_c 8.7893(6)
_cell_measurement_reflns_used 3371
_cell_measurement_temperature 100(2)
_cell_measurement_theta_max 26.48
_cell_measurement_theta_min 2.44
_cell_volume 1263.79(14)
_computing_cell_refinement
;
SAINT (Bruker, 2003)
;
_computing_data_collection
;
SMART (Bruker, 2003)
;
_computing_data_reduction
;
SAINT (Bruker, 2003)
;
_computing_molecular_graphics
;
DIAMOND (Brandenberg & Putz, 2006)
;
_computing_publication_material
;
SHELXL97 (Sheldrick, 2008) and PLATON (Spek, 2009)
;
_computing_structure_refinement
;
SHELXL97 (Sheldrick, 2008)
;
_computing_structure_solution
;
SIR97 (Altomare <i>et al.</i>, 1999)
;
_diffrn_ambient_temperature 100(2)
_diffrn_measured_fraction_theta_full 0.999
_diffrn_measured_fraction_theta_max 0.999
_diffrn_measurement_device_type 'Bruker SMART APEX CCD'
_diffrn_measurement_method /w-scans
_diffrn_radiation_monochromator graphite
_diffrn_radiation_type MoK\a
_diffrn_radiation_wavelength 0.71073
_diffrn_reflns_av_R_equivalents 0.0731
_diffrn_reflns_av_sigmaI/netI 0.0558
_diffrn_reflns_limit_h_max 6
_diffrn_reflns_limit_h_min -6
_diffrn_reflns_limit_k_max 33
_diffrn_reflns_limit_k_min -33
_diffrn_reflns_limit_l_max 10
_diffrn_reflns_limit_l_min -10
_diffrn_reflns_number 15125
_diffrn_reflns_theta_full 25.04
_diffrn_reflns_theta_max 25.04
_diffrn_reflns_theta_min 2.75
_exptl_absorpt_coefficient_mu 0.084
_exptl_absorpt_correction_T_max 0.9900
_exptl_absorpt_correction_T_min 0.7833
_exptl_absorpt_correction_type multi-scan
_exptl_absorpt_process_details
;
(SADABS; Bruker, 2003)
;
_exptl_crystal_colour yellow
_exptl_crystal_density_diffrn 1.331
_exptl_crystal_density_method 'not measured'
_exptl_crystal_description block
_exptl_crystal_F_000 540
_exptl_crystal_size_max 0.20
_exptl_crystal_size_mid 0.15
_exptl_crystal_size_min 0.12
_refine_diff_density_max 0.333
_refine_diff_density_min -0.223
_refine_ls_extinction_method none
_refine_ls_goodness_of_fit_ref 1.023
_refine_ls_hydrogen_treatment constr
_refine_ls_matrix_type full
_refine_ls_number_parameters 173
_refine_ls_number_reflns 2243
_refine_ls_number_restraints 0
_refine_ls_restrained_S_all 1.023
_refine_ls_R_factor_all 0.0991
_refine_ls_R_factor_gt 0.0504
_refine_ls_shift/su_max 0.000
_refine_ls_shift/su_mean 0.000
_refine_ls_structure_factor_coef Fsqd
_refine_ls_weighting_details 'calc w=1/[\s^2^(Fo^2^)+(0.0483P)^2^+0.7868P] where P=(Fo^2^+2Fc^2^)/3'
_refine_ls_weighting_scheme calc
_refine_ls_wR_factor_gt 0.1085
_refine_ls_wR_factor_ref 0.1272
_reflns_number_gt 1469
_reflns_number_total 2243
_reflns_threshold_expression >2sigma(I)
_cod_data_source_file su5322sup1.cif
_cod_data_source_block I
_cod_original_sg_symbol_H-M 'P 21/c'
_cod_database_code 2241835

loop_
_symmetry_equiv_pos_as_xyz
'x, y, z'
'-x, y+1/2, -z+1/2'
'-x, -y, -z'
'x, -y-1/2, z-1/2'

loop_
_atom_site_type_symbol
_atom_site_label
_atom_site_fract_x
_atom_site_fract_y
_atom_site_fract_z
_atom_site_U_iso_or_equiv
_atom_site_adp_type
_atom_site_calc_flag
_atom_site_refinement_flags
_atom_site_occupancy
_atom_site_symmetry_multiplicity
O O1 0.5852(3) 0.64668(6) 0.15270(19) 0.0327(5) Uani d . 1 1
H H1A 0.4785 0.6259 0.1246 0.049 Uiso calc R 1 1
N N2 1.2746(4) 0.67853(7) 0.5427(2) 0.0250(5) Uani d . 1 1
N N1 0.3470(4) 0.56564(7) 0.1548(2) 0.0259(5) Uani d . 1 1
C C3 0.1732(4) 0.53146(8) 0.0816(3) 0.0216(6) Uani d . 1 1
C C11 1.0954(4) 0.64728(8) 0.4704(3) 0.0208(6) Uani d . 1 1
C C7 1.0677(4) 0.60049(8) 0.5312(3) 0.0212(6) Uani d . 1 1
C C1 -0.2269(4) 0.51736(9) -0.0764(3) 0.0249(6) Uani d . 1 1
H H1 -0.3807 0.5292 -0.1271 0.030 Uiso calc R 1 1
C C15 0.9341(4) 0.66163(8) 0.3388(3) 0.0229(6) Uani d . 1 1
C C16 0.7394(5) 0.63101(9) 0.2775(3) 0.0250(6) Uani d . 1 1
C C6 0.8730(4) 0.57163(9) 0.4650(3) 0.0245(6) Uani d . 1 1
H H6 0.8546 0.5412 0.5055 0.029 Uiso calc R 1 1
C C2 -0.0546(4) 0.54825(9) 0.0030(3) 0.0240(6) Uani d . 1 1
H H2 -0.0918 0.5808 0.0039 0.029 Uiso calc R 1 1
C C5 0.7015(5) 0.58567(8) 0.3400(3) 0.0241(6) Uani d . 1 1
C C4 0.5029(5) 0.55395(9) 0.2728(3) 0.0277(6) Uani d . 1 1
H H4 0.4865 0.5239 0.3161 0.033 Uiso calc R 1 1
C C8 1.2531(5) 0.58325(9) 0.6635(3) 0.0277(6) Uani d . 1 1
H H8A 1.3963 0.5663 0.6250 0.033 Uiso calc R 1 1
H H8B 1.1643 0.5611 0.7251 0.033 Uiso calc R 1 1
C C12 1.3361(5) 0.72291(9) 0.4669(3) 0.0305(6) Uani d . 1 1
H H12A 1.4648 0.7165 0.3971 0.037 Uiso calc R 1 1
H H12B 1.4101 0.7456 0.5429 0.037 Uiso calc R 1 1
C C10 1.4682(5) 0.66195(9) 0.6634(3) 0.0305(6) Uani d . 1 1
H H10A 1.5310 0.6889 0.7264 0.037 Uiso calc R 1 1
H H10B 1.6144 0.6484 0.6181 0.037 Uiso calc R 1 1
C C14 0.9740(5) 0.70887(9) 0.2652(3) 0.0307(6) Uani d . 1 1
H H14A 0.8078 0.7212 0.2203 0.037 Uiso calc R 1 1
H H14B 1.0841 0.7046 0.1837 0.037 Uiso calc R 1 1
C C13 1.0976(5) 0.74444(9) 0.3793(3) 0.0313(6) Uani d . 1 1
H H13A 1.1453 0.7730 0.3264 0.038 Uiso calc R 1 1
H H13B 0.9744 0.7535 0.4499 0.038 Uiso calc R 1 1
C C9 1.3577(5) 0.62498(9) 0.7617(3) 0.0309(6) Uani d . 1 1
H H9A 1.2190 0.6390 0.8130 0.037 Uiso calc R 1 1
H H9B 1.4917 0.6138 0.8393 0.037 Uiso calc R 1 1

loop_
_atom_site_aniso_label
_atom_site_aniso_U_11
_atom_site_aniso_U_22
_atom_site_aniso_U_33
_atom_site_aniso_U_12
_atom_site_aniso_U_13
_atom_site_aniso_U_23
O1 0.0348(11) 0.0320(11) 0.0288(10) -0.0051(8) -0.0072(9) 0.0013(8)
N2 0.0219(11) 0.0267(12) 0.0257(12) -0.0030(10) -0.0006(9) -0.0002(9)
N1 0.0213(11) 0.0324(13) 0.0233(11) -0.0016(10) -0.0003(10) -0.0044(10)
C3 0.0198(12) 0.0261(13) 0.0198(13) -0.0057(11) 0.0060(11) -0.0059(11)
C11 0.0174(12) 0.0239(14) 0.0219(13) -0.0019(10) 0.0057(11) -0.0050(10)
C7 0.0213(13) 0.0239(14) 0.0192(13) 0.0009(11) 0.0061(11) -0.0041(11)
C1 0.0187(13) 0.0316(15) 0.0241(14) 0.0004(11) 0.0016(11) -0.0006(11)
C15 0.0248(13) 0.0244(13) 0.0202(13) -0.0008(11) 0.0049(11) 0.0019(11)
C16 0.0229(13) 0.0350(15) 0.0165(12) 0.0061(12) -0.0010(11) -0.0004(11)
C6 0.0273(14) 0.0252(14) 0.0217(13) 0.0020(11) 0.0065(11) -0.0004(11)
C2 0.0239(13) 0.0233(14) 0.0251(14) -0.0017(11) 0.0042(11) -0.0038(11)
C5 0.0263(14) 0.0236(14) 0.0234(14) -0.0039(11) 0.0070(12) -0.0052(11)
C4 0.0312(14) 0.0263(14) 0.0270(14) 0.0006(12) 0.0098(12) -0.0024(12)
C8 0.0297(15) 0.0305(15) 0.0229(14) 0.0056(12) 0.0030(12) 0.0031(11)
C12 0.0275(14) 0.0250(14) 0.0394(16) -0.0064(12) 0.0048(12) -0.0054(12)
C10 0.0253(13) 0.0350(15) 0.0296(15) 0.0023(12) -0.0043(12) -0.0082(12)
C14 0.0289(14) 0.0323(15) 0.0305(15) -0.0034(12) 0.0015(12) 0.0033(12)
C13 0.0356(15) 0.0255(14) 0.0329(15) -0.0034(12) 0.0047(13) 0.0045(12)
C9 0.0292(14) 0.0384(16) 0.0233(14) 0.0096(13) -0.0056(11) -0.0031(12)

loop_
_atom_type_symbol
_atom_type_description
_atom_type_scat_dispersion_real
_atom_type_scat_dispersion_imag
_atom_type_scat_source
C C 0.0033 0.0016 'International Tables Vol C Tables 4.2.6.8 and 6.1.1.4'
H H 0.0000 0.0000 'International Tables Vol C Tables 4.2.6.8 and 6.1.1.4'
N N 0.0061 0.0033 'International Tables Vol C Tables 4.2.6.8 and 6.1.1.4'
O O 0.0106 0.0060 'International Tables Vol C Tables 4.2.6.8 and 6.1.1.4'

loop_
_geom_angle_atom_site_label_1
_geom_angle_atom_site_label_2
_geom_angle_atom_site_label_3
_geom_angle_site_symmetry_1
_geom_angle_site_symmetry_3
_geom_angle
C16 O1 H1A . . 109.5
C11 N2 C10 . . 120.75(19)
C11 N2 C12 . . 119.8(2)
C10 N2 C12 . . 115.88(19)
C4 N1 C3 . . 120.5(2)
C2 C3 C1 . 3_565 118.6(2)
C2 C3 N1 . . 117.6(2)
C1 C3 N1 3_565 . 123.7(2)
N2 C11 C15 . . 120.5(2)
N2 C11 C7 . . 119.9(2)
C15 C11 C7 . . 119.6(2)
C6 C7 C11 . . 118.7(2)
C6 C7 C8 . . 121.2(2)
C11 C7 C8 . . 120.1(2)
C2 C1 C3 . 3_565 120.6(2)
C2 C1 H1 . . 119.7
C3 C1 H1 3_565 . 119.7
C16 C15 C11 . . 119.0(2)
C16 C15 C14 . . 120.4(2)
C11 C15 C14 . . 120.6(2)
O1 C16 C15 . . 117.0(2)
O1 C16 C5 . . 120.8(2)
C15 C16 C5 . . 122.1(2)
C7 C6 C5 . . 123.1(2)
C7 C6 H6 . . 118.4
C5 C6 H6 . . 118.4
C1 C2 C3 . . 120.8(2)
C1 C2 H2 . . 119.6
C3 C2 H2 . . 119.6
C6 C5 C16 . . 117.3(2)
C6 C5 C4 . . 121.2(2)
C16 C5 C4 . . 121.4(2)
N1 C4 C5 . . 122.3(2)
N1 C4 H4 . . 118.8
C5 C4 H4 . . 118.8
C7 C8 C9 . . 110.7(2)
C7 C8 H8A . . 109.5
C9 C8 H8A . . 109.5
C7 C8 H8B . . 109.5
C9 C8 H8B . . 109.5
H8A C8 H8B . . 108.1
N2 C12 C13 . . 111.4(2)
N2 C12 H12A . . 109.3
C13 C12 H12A . . 109.3
N2 C12 H12B . . 109.3
C13 C12 H12B . . 109.3
H12A C12 H12B . . 108.0
N2 C10 C9 . . 111.4(2)
N2 C10 H10A . . 109.4
C9 C10 H10A . . 109.4
N2 C10 H10B . . 109.4
C9 C10 H10B . . 109.4
H10A C10 H10B . . 108.0
C15 C14 C13 . . 111.3(2)
C15 C14 H14A . . 109.4
C13 C14 H14A . . 109.4
C15 C14 H14B . . 109.4
C13 C14 H14B . . 109.4
H14A C14 H14B . . 108.0
C12 C13 C14 . . 110.0(2)
C12 C13 H13A . . 109.7
C14 C13 H13A . . 109.7
C12 C13 H13B . . 109.7
C14 C13 H13B . . 109.7
H13A C13 H13B . . 108.2
C10 C9 C8 . . 109.7(2)
C10 C9 H9A . . 109.7
C8 C9 H9A . . 109.7
C10 C9 H9B . . 109.7
C8 C9 H9B . . 109.7
H9A C9 H9B . . 108.2

loop_
_geom_bond_atom_site_label_1
_geom_bond_atom_site_label_2
_geom_bond_site_symmetry_2
_geom_bond_distance
O1 C16 . 1.358(3)
O1 H1A . 0.8200
N2 C11 . 1.378(3)
N2 C10 . 1.454(3)
N2 C12 . 1.459(3)
N1 C4 . 1.285(3)
N1 C3 . 1.418(3)
C3 C2 . 1.383(3)
C3 C1 3_565 1.394(3)
C11 C15 . 1.410(3)
C11 C7 . 1.425(3)
C7 C6 . 1.370(3)
C7 C8 . 1.505(3)
C1 C2 . 1.376(3)
C1 C3 3_565 1.394(3)
C1 H1 . 0.9300
C15 C16 . 1.386(3)
C15 C14 . 1.494(3)
C16 C5 . 1.403(3)
C6 C5 . 1.392(3)
C6 H6 . 0.9300
C2 H2 . 0.9300
C5 C4 . 1.435(3)
C4 H4 . 0.9300
C8 C9 . 1.515(3)
C8 H8A . 0.9700
C8 H8B . 0.9700
C12 C13 . 1.508(3)
C12 H12A . 0.9700
C12 H12B . 0.9700
C10 C9 . 1.499(4)
C10 H10A . 0.9700
C10 H10B . 0.9700
C14 C13 . 1.505(3)
C14 H14A . 0.9700
C14 H14B . 0.9700
C13 H13A . 0.9700
C13 H13B . 0.9700
C9 H9A . 0.9700
C9 H9B . 0.9700

loop_
_geom_hbond_atom_site_label_D
_geom_hbond_atom_site_label_H
_geom_hbond_atom_site_label_A
_geom_hbond_site_symmetry_A
_geom_hbond_distance_DH
_geom_hbond_distance_HA
_geom_hbond_distance_DA
_geom_hbond_angle_DHA
O1 H1A N1 . 0.82 1.85 2.579(3) 148
C10 H10B Cg 1_655 0.97 2.68 3.603(3) 160

_cod_database_fobs_code 2241835
